data_7106659
loop_
_publ_author_name
'Laura Lopez-Suarez'
'Michael F. Greaney'

_publ_section_title
;
 Tandem indole C-H alkenylation/arylation for tetra-substituted alkene
 synthesis
;
_journal_name_full Chem.Commun.
_journal_page_first 7992
_journal_paper_doi 10.1039/c1cc13094c
_journal_volume 47
_journal_year 2011
_chemical_compound_source 'Laura Lopez'
_chemical_formula_moiety 'C27 H25 N'
_chemical_formula_sum 'C27 H25 N'
_chemical_formula_weight 363.48
_chemical_name_systematic
;
?
;
_space_group_IT_number 15
_symmetry_cell_setting monoclinic
_symmetry_space_group_name_Hall '-C 2yc'
_symmetry_space_group_name_H-M 'C 1 2/c 1'
_atom_sites_solution_hydrogens geom
_atom_sites_solution_primary direct
_atom_sites_solution_secondary difmap
_audit_creation_method SHELXL-97
_cell_angle_alpha 90.00
_cell_angle_beta 93.899(2)
_cell_angle_gamma 90.00
_cell_formula_units_Z 8
_cell_length_a 35.1976(8)
_cell_length_b 5.64047(14)
_cell_length_c 19.7426(4)
_cell_measurement_reflns_used 6644
_cell_measurement_temperature 100(2)
_cell_measurement_theta_max 73.3505
_cell_measurement_theta_min 2.2412
_cell_volume 3910.45(15)
_computing_cell_refinement
;
CrysAlisPro, Oxford Diffraction Ltd.,
Version 1.171.33.55 (release 05-01-2010 CrysAlis171 .NET)
(compiled Jan 5 2010,16:28:46)
;
_computing_data_collection
;
CrysAlisPro, Oxford Diffraction Ltd.,
Version 1.171.33.55 (release 05-01-2010 CrysAlis171 .NET)
(compiled Jan 5 2010,16:28:46)
;
_computing_data_reduction
;
CrysAlisPro, Oxford Diffraction Ltd.,
Version 1.171.33.55 (release 05-01-2010 CrysAlis171 .NET)
(compiled Jan 5 2010,16:28:46)
;
_computing_molecular_graphics Shelxp
_computing_publication_material 'Platon, encifer'
_computing_structure_refinement 'SHELXL-97 (Sheldrick, 2008)'
_computing_structure_solution 'Shelxs Sheldrick'
_diffrn_ambient_temperature 100(2)
_diffrn_detector_area_resol_mean 5.1574
_diffrn_measured_fraction_theta_full 0.984
_diffrn_measured_fraction_theta_max 0.984
_diffrn_measurement_details
;
1 omega -107.00 -18.00 1.0000 1.5000
omega____ theta____ kappa____ phi______ frames
- -39.8164 -37.0000 -30.0000 89

2 omega -101.00 -14.00 1.0000 1.5000
omega____ theta____ kappa____ phi______ frames
- -39.8164 -37.0000 -120.0000 87

3 omega 37.00 74.00 1.0000 4.0000
omega____ theta____ kappa____ phi______ frames
- 107.1667 -45.0000 -60.0000 37

4 omega 94.00 172.00 1.0000 4.0000
omega____ theta____ kappa____ phi______ frames
- 107.1667 45.0000 -120.0000 78

5 omega 32.00 64.00 1.0000 4.0000
omega____ theta____ kappa____ phi______ frames
- 107.1667 -45.0000 120.0000 32

6 omega 45.00 91.00 1.0000 4.0000
omega____ theta____ kappa____ phi______ frames
- 107.1667 -112.0000 144.0000 46

7 omega 84.00 163.00 1.0000 4.0000
omega____ theta____ kappa____ phi______ frames
- 107.1667 45.0000 -60.0000 79

8 omega 43.00 76.00 1.0000 4.0000
omega____ theta____ kappa____ phi______ frames
- 107.1667 -45.0000 -30.0000 33

9 omega 83.00 127.00 1.0000 4.0000
omega____ theta____ kappa____ phi______ frames
- 107.1667 45.0000 -150.0000 44

10 omega 144.00 175.00 1.0000 4.0000
omega____ theta____ kappa____ phi______ frames
- 107.1667 125.0000 120.0000 31

11 omega 111.00 178.00 1.0000 4.0000
omega____ theta____ kappa____ phi______ frames
- 107.1667 125.0000 -180.0000 67

12 omega -119.00 -6.00 1.0000 1.5000
omega____ theta____ kappa____ phi______ frames
- -39.8164 -77.0000 150.0000 113

13 omega 56.00 130.00 1.0000 1.5000
omega____ theta____ kappa____ phi______ frames
- 39.8164 179.0000 30.0000 74

14 omega -140.00 -28.00 1.0000 4.0000
omega____ theta____ kappa____ phi______ frames
- -61.5000 -77.0000 90.0000 112

15 omega 24.00 169.00 1.0000 4.0000
omega____ theta____ kappa____ phi______ frames
- 107.1667 -15.0000 150.0000 145

16 omega 80.00 178.00 1.0000 4.0000
omega____ theta____ kappa____ phi______ frames
- 107.1667 45.0000 -180.0000 98

17 omega 32.00 77.00 1.0000 4.0000
omega____ theta____ kappa____ phi______ frames
- 107.1667 -45.0000 60.0000 45

18 omega 46.00 178.00 1.0000 4.0000
omega____ theta____ kappa____ phi______ frames
- 107.1667 15.0000 60.0000 132

19 omega 28.00 141.00 1.0000 4.0000
omega____ theta____ kappa____ phi______ frames
- 107.1667 -77.0000 -180.0000 113

20 omega -119.00 -6.00 1.0000 1.5000
omega____ theta____ kappa____ phi______ frames
- -39.8164 -77.0000 -120.0000 113

21 omega 56.00 130.00 1.0000 1.5000
omega____ theta____ kappa____ phi______ frames
- 39.8164 179.0000 -180.0000 74

22 omega -140.00 -28.00 1.0000 4.0000
omega____ theta____ kappa____ phi______ frames
- -61.5000 -77.0000 0.0000 112

23 omega 74.00 167.00 1.0000 4.0000
omega____ theta____ kappa____ phi______ frames
- 107.1667 77.0000 90.0000 93

;
_diffrn_measurement_device_type 'SuperNova, Dual, Cu at zero, Atlas'
_diffrn_radiation_monochromator mirror
_diffrn_radiation_source 'SuperNova (Cu) X-ray Source'
_diffrn_radiation_type 'Cu K\a'
_diffrn_radiation_wavelength 1.5418
_diffrn_reflns_av_R_equivalents 0.0772
_diffrn_reflns_av_sigmaI/netI 0.0480
_diffrn_reflns_limit_h_max 43
_diffrn_reflns_limit_h_min -43
_diffrn_reflns_limit_k_max 5
_diffrn_reflns_limit_k_min -6
_diffrn_reflns_limit_l_max 24
_diffrn_reflns_limit_l_min -24
_diffrn_reflns_number 20314
_diffrn_reflns_theta_full 73.51
_diffrn_reflns_theta_max 73.51
_diffrn_reflns_theta_min 2.52
_exptl_absorpt_coefficient_mu 0.535
_exptl_absorpt_correction_T_max 1.00000
_exptl_absorpt_correction_T_min 0.90744
_exptl_absorpt_correction_type multi-scan
_exptl_absorpt_process_details
;
CrysAlisPro, Oxford Diffraction Ltd.,
Version 1.171.33.55 (release 05-01-2010 CrysAlis171 .NET)
(compiled Jan 5 2010,16:28:46)
Empirical absorption correction using spherical harmonics,
implemented in SCALE3 ABSPACK scaling algorithm.
;
_exptl_crystal_colour colourless
_exptl_crystal_density_diffrn 1.235
_exptl_crystal_density_method 'not measured'
_exptl_crystal_description plate
_exptl_crystal_F_000 1552
_exptl_crystal_recrystallization_method 'vapour diffusion of hexane into toluene solution'
_exptl_crystal_size_max 0.1752
_exptl_crystal_size_mid 0.0658
_exptl_crystal_size_min 0.0302
_refine_diff_density_max 0.201
_refine_diff_density_min -0.286
_refine_diff_density_rms 0.050
_refine_ls_extinction_method none
_refine_ls_goodness_of_fit_ref 0.922
_refine_ls_hydrogen_treatment constr
_refine_ls_matrix_type full
_refine_ls_number_parameters 255
_refine_ls_number_reflns 3864
_refine_ls_number_restraints 0
_refine_ls_restrained_S_all 0.922
_refine_ls_R_factor_all 0.0672
_refine_ls_R_factor_gt 0.0462
_refine_ls_shift/su_max 0.000
_refine_ls_shift/su_mean 0.000
_refine_ls_structure_factor_coef Fsqd
_refine_ls_weighting_details 'calc w=1/[\s^2^(Fo^2^)+(0.0800P)^2^+0.0000P] where P=(Fo^2^+2Fc^2^)/3'
_refine_ls_weighting_scheme calc
_refine_ls_wR_factor_gt 0.1136
_refine_ls_wR_factor_ref 0.1219
_reflns_number_gt 2750
_reflns_number_total 3864
_reflns_threshold_expression >2sigma(I)
_cod_data_source_file c1cc13094c.txt
_cod_data_source_block mg0011
_cod_original_sg_symbol_H-M 'C 2/c'
_cod_database_code 7106659

loop_
_symmetry_equiv_pos_as_xyz
'x, y, z'
'-x, y, -z+1/2'
'x+1/2, y+1/2, z'
'-x+1/2, y+1/2, -z+1/2'
'-x, -y, -z'
'x, -y, z-1/2'
'-x+1/2, -y+1/2, -z'
'x+1/2, -y+1/2, z-1/2'

loop_
_atom_site_label
_atom_site_type_symbol
_atom_site_fract_x
_atom_site_fract_y
_atom_site_fract_z
_atom_site_U_iso_or_equiv
_atom_site_adp_type
_atom_site_occupancy
_atom_site_symmetry_multiplicity
_atom_site_calc_flag
_atom_site_refinement_flags
_atom_site_disorder_assembly
_atom_site_disorder_group
C1 C 0.22543(5) 1.1175(3) 0.20421(8) 0.0256(4) Uani 1 1 d . . .
H1 H 0.2275 1.2403 0.2372 0.031 Uiso 1 1 calc R . .
C2 C 0.24753(5) 1.1164(3) 0.14887(9) 0.0285(4) Uani 1 1 d . . .
H2 H 0.2651 1.2420 0.1436 0.034 Uiso 1 1 calc R . .
C3 C 0.24470(5) 0.9345(4) 0.10027(8) 0.0289(4) Uani 1 1 d . . .
H3 H 0.2606 0.9381 0.0633 0.035 Uiso 1 1 calc R . .
C4 C 0.21921(5) 0.7507(3) 0.10535(8) 0.0267(4) Uani 1 1 d . . .
H4 H 0.2175 0.6280 0.0723 0.032 Uiso 1 1 calc R . .
C5 C 0.19572(5) 0.7476(3) 0.16030(8) 0.0229(4) Uani 1 1 d . . .
C6 C 0.20003(5) 0.9303(3) 0.20928(8) 0.0222(4) Uani 1 1 d . . .
N7 N 0.17546(4) 0.8801(3) 0.25893(6) 0.0213(3) Uani 1 1 d . . .
C8 C 0.15513(5) 0.6760(3) 0.24176(8) 0.0214(4) Uani 1 1 d . . .
C9 C 0.16715(5) 0.5904(3) 0.18147(8) 0.0232(4) Uani 1 1 d . . .
H9 H 0.1581 0.4519 0.1583 0.028 Uiso 1 1 calc R . .
C10 C 0.12726(5) 0.5942(3) 0.28948(7) 0.0200(3) Uani 1 1 d . . .
C11 C 0.09431(5) 0.4872(3) 0.26865(8) 0.0211(4) Uani 1 1 d . . .
C12 C 0.08494(4) 0.4265(3) 0.19541(7) 0.0219(4) Uani 1 1 d . . .
C13 C 0.06288(5) 0.5788(3) 0.15411(8) 0.0268(4) Uani 1 1 d . . .
H13 H 0.0546 0.7249 0.1719 0.032 Uiso 1 1 calc R . .
C14 C 0.05275(5) 0.5201(4) 0.08686(8) 0.0319(4) Uani 1 1 d . . .
H14 H 0.0381 0.6285 0.0590 0.038 Uiso 1 1 calc R . .
C15 C 0.06372(5) 0.3059(4) 0.05991(8) 0.0314(4) Uani 1 1 d . . .
C16 C 0.05113(6) 0.2345(4) -0.01156(9) 0.0440(6) Uani 1 1 d . . .
H16A H 0.0729 0.1705 -0.0340 0.066 Uiso 1 1 calc R . .
H16B H 0.0410 0.3733 -0.0366 0.066 Uiso 1 1 calc R . .
H16C H 0.0313 0.1131 -0.0106 0.066 Uiso 1 1 calc R . .
C17 C 0.08595(5) 0.1540(4) 0.10128(8) 0.0287(4) Uani 1 1 d . . .
H17 H 0.0941 0.0076 0.0834 0.034 Uiso 1 1 calc R . .
C18 C 0.09643(5) 0.2124(3) 0.16837(8) 0.0238(4) Uani 1 1 d . . .
H18 H 0.1115 0.1055 0.1959 0.029 Uiso 1 1 calc R . .
C19 C 0.06204(5) 0.4259(3) 0.31232(8) 0.0246(4) Uani 1 1 d . . .
H19A H 0.0384 0.5005 0.2923 0.029 Uiso 1 1 calc R . .
H19B H 0.0676 0.4959 0.3579 0.029 Uiso 1 1 calc R . .
C20 C 0.05491(5) 0.1596(3) 0.32045(8) 0.0263(4) Uani 1 1 d . . .
H20A H 0.0549 0.0823 0.2754 0.032 Uiso 1 1 calc R . .
H20B H 0.0760 0.0902 0.3498 0.032 Uiso 1 1 calc R . .
C21 C 0.01733(5) 0.1084(4) 0.35121(9) 0.0311(4) Uani 1 1 d . . .
H21A H 0.0173 0.1833 0.3960 0.047 Uiso 1 1 calc R . .
H21B H 0.0142 -0.0633 0.3559 0.047 Uiso 1 1 calc R . .
H21C H -0.0037 0.1722 0.3216 0.047 Uiso 1 1 calc R . .
C22 C 0.13933(4) 0.6506(3) 0.36195(8) 0.0214(4) Uani 1 1 d . . .
C23 C 0.13337(5) 0.4948(3) 0.41537(8) 0.0232(4) Uani 1 1 d . . .
H23 H 0.1203 0.3499 0.4062 0.028 Uiso 1 1 calc R . .
C24 C 0.14631(5) 0.5486(3) 0.48177(8) 0.0267(4) Uani 1 1 d . . .
H24 H 0.1418 0.4412 0.5174 0.032 Uiso 1 1 calc R . .
C25 C 0.16570(5) 0.7579(3) 0.49604(8) 0.0273(4) Uani 1 1 d . . .
H25 H 0.1740 0.7965 0.5415 0.033 Uiso 1 1 calc R . .
C26 C 0.17296(5) 0.9112(3) 0.44340(8) 0.0252(4) Uani 1 1 d . . .
H26 H 0.1868 1.0534 0.4530 0.030 Uiso 1 1 calc R . .
C27 C 0.16018(4) 0.8585(3) 0.37660(8) 0.0225(4) Uani 1 1 d . . .
C28 C 0.16966(5) 1.0204(3) 0.31930(8) 0.0237(4) Uani 1 1 d . . .
H28A H 0.1486 1.1344 0.3095 0.028 Uiso 1 1 calc R . .
H28B H 0.1930 1.1115 0.3326 0.028 Uiso 1 1 calc R . .

loop_
_atom_site_aniso_label
_atom_site_aniso_U_11
_atom_site_aniso_U_22
_atom_site_aniso_U_33
_atom_site_aniso_U_23
_atom_site_aniso_U_13
_atom_site_aniso_U_12
C1 0.0268(8) 0.0243(10) 0.0250(8) 0.0020(7) -0.0033(6) 0.0009(7)
C2 0.0264(9) 0.0291(11) 0.0296(8) 0.0068(8) -0.0009(7) -0.0043(8)
C3 0.0261(9) 0.0367(11) 0.0239(8) 0.0052(8) 0.0030(6) 0.0010(8)
C4 0.0297(9) 0.0296(10) 0.0205(8) -0.0011(7) 0.0006(6) 0.0007(8)
C5 0.0240(8) 0.0255(10) 0.0187(7) 0.0009(7) -0.0014(6) 0.0016(7)
C6 0.0237(8) 0.0237(9) 0.0188(7) 0.0023(7) -0.0016(6) 0.0025(7)
N7 0.0253(7) 0.0207(8) 0.0177(6) -0.0015(5) 0.0004(5) -0.0003(6)
C8 0.0253(8) 0.0206(9) 0.0179(7) -0.0001(7) -0.0024(6) 0.0006(7)
C9 0.0270(8) 0.0232(9) 0.0191(7) -0.0023(7) 0.0001(6) -0.0004(7)
C10 0.0260(8) 0.0179(9) 0.0158(7) -0.0003(6) 0.0003(6) 0.0047(7)
C11 0.0256(8) 0.0189(9) 0.0187(7) -0.0006(6) 0.0007(6) 0.0019(7)
C12 0.0226(8) 0.0258(9) 0.0173(7) 0.0010(7) 0.0010(6) -0.0059(7)
C13 0.0291(9) 0.0260(10) 0.0248(8) 0.0021(7) -0.0010(6) -0.0023(8)
C14 0.0313(9) 0.0399(12) 0.0237(8) 0.0100(8) -0.0050(7) -0.0072(8)
C15 0.0327(9) 0.0440(12) 0.0175(8) 0.0029(8) 0.0000(7) -0.0163(9)
C16 0.0516(12) 0.0609(15) 0.0188(8) 0.0007(9) -0.0020(8) -0.0254(11)
C17 0.0357(9) 0.0302(10) 0.0207(8) -0.0049(7) 0.0069(7) -0.0109(8)
C18 0.0278(8) 0.0244(10) 0.0192(7) 0.0011(7) 0.0010(6) -0.0035(7)
C19 0.0243(8) 0.0298(10) 0.0195(7) -0.0027(7) 0.0005(6) 0.0005(7)
C20 0.0288(9) 0.0299(10) 0.0201(7) -0.0010(7) 0.0017(6) -0.0003(8)
C21 0.0307(9) 0.0361(11) 0.0265(8) 0.0058(8) 0.0016(7) -0.0013(8)
C22 0.0227(8) 0.0239(9) 0.0175(7) -0.0031(7) 0.0011(6) 0.0038(7)
C23 0.0255(8) 0.0237(9) 0.0204(7) -0.0019(7) 0.0014(6) 0.0027(7)
C24 0.0301(9) 0.0316(11) 0.0182(7) 0.0013(7) 0.0020(6) 0.0038(8)
C25 0.0321(9) 0.0319(11) 0.0174(7) -0.0035(7) -0.0025(6) 0.0037(8)
C26 0.0278(8) 0.0266(10) 0.0207(8) -0.0072(7) -0.0024(6) 0.0025(7)
C27 0.0231(8) 0.0243(9) 0.0200(7) -0.0026(7) -0.0001(6) 0.0045(7)
C28 0.0293(8) 0.0211(9) 0.0200(7) -0.0043(7) -0.0024(6) 0.0011(7)

loop_
_atom_type_symbol
_atom_type_description
_atom_type_scat_dispersion_real
_atom_type_scat_dispersion_imag
_atom_type_scat_source
C C 0.0181 0.0091 'International Tables Vol C Tables 4.2.6.8 and 6.1.1.4'
H H 0.0000 0.0000 'International Tables Vol C Tables 4.2.6.8 and 6.1.1.4'
N N 0.0311 0.0180 'International Tables Vol C Tables 4.2.6.8 and 6.1.1.4'

loop_
_geom_angle_atom_site_label_1
_geom_angle_atom_site_label_2
_geom_angle_atom_site_label_3
_geom_angle
_geom_angle_site_symmetry_1
_geom_angle_site_symmetry_3
_geom_angle_publ_flag
C2 C1 C6 116.86(16) . . ?
C2 C1 H1 121.6 . . ?
C6 C1 H1 121.6 . . ?
C1 C2 C3 121.72(17) . . ?
C1 C2 H2 119.1 . . ?
C3 C2 H2 119.1 . . ?
C4 C3 C2 121.06(16) . . ?
C4 C3 H3 119.5 . . ?
C2 C3 H3 119.5 . . ?
C3 C4 C5 118.95(16) . . ?
C3 C4 H4 120.5 . . ?
C5 C4 H4 120.5 . . ?
C4 C5 C6 118.46(16) . . ?
C4 C5 C9 134.17(16) . . ?
C6 C5 C9 107.34(14) . . ?
N7 C6 C1 130.06(16) . . ?
N7 C6 C5 107.03(14) . . ?
C1 C6 C5 122.91(15) . . ?
C6 N7 C8 109.56(13) . . ?
C6 N7 C28 126.81(15) . . ?
C8 N7 C28 123.58(14) . . ?
C9 C8 N7 108.60(15) . . ?
C9 C8 C10 134.17(16) . . ?
N7 C8 C10 117.20(14) . . ?
C8 C9 C5 107.44(15) . . ?
C8 C9 H9 126.3 . . ?
C5 C9 H9 126.3 . . ?
C11 C10 C8 122.68(14) . . ?
C11 C10 C22 124.69(14) . . ?
C8 C10 C22 112.61(14) . . ?
C10 C11 C12 121.65(14) . . ?
C10 C11 C19 126.38(14) . . ?
C12 C11 C19 111.89(13) . . ?
C13 C12 C18 118.55(15) . . ?
C13 C12 C11 120.22(16) . . ?
C18 C12 C11 121.15(15) . . ?
C12 C13 C14 120.75(18) . . ?
C12 C13 H13 119.6 . . ?
C14 C13 H13 119.6 . . ?
C15 C14 C13 120.92(17) . . ?
C15 C14 H14 119.5 . . ?
C13 C14 H14 119.5 . . ?
C14 C15 C17 118.23(16) . . ?
C14 C15 C16 121.44(18) . . ?
C17 C15 C16 120.31(19) . . ?
C15 C16 H16A 109.5 . . ?
C15 C16 H16B 109.5 . . ?
H16A C16 H16B 109.5 . . ?
C15 C16 H16C 109.5 . . ?
H16A C16 H16C 109.5 . . ?
H16B C16 H16C 109.5 . . ?
C15 C17 C18 121.11(18) . . ?
C15 C17 H17 119.4 . . ?
C18 C17 H17 119.4 . . ?
C17 C18 C12 120.41(17) . . ?
C17 C18 H18 119.8 . . ?
C12 C18 H18 119.8 . . ?
C11 C19 C20 114.72(14) . . ?
C11 C19 H19A 108.6 . . ?
C20 C19 H19A 108.6 . . ?
C11 C19 H19B 108.6 . . ?
C20 C19 H19B 108.6 . . ?
H19A C19 H19B 107.6 . . ?
C21 C20 C19 112.39(15) . . ?
C21 C20 H20A 109.1 . . ?
C19 C20 H20A 109.1 . . ?
C21 C20 H20B 109.1 . . ?
C19 C20 H20B 109.1 . . ?
H20A C20 H20B 107.9 . . ?
C20 C21 H21A 109.5 . . ?
C20 C21 H21B 109.5 . . ?
H21A C21 H21B 109.5 . . ?
C20 C21 H21C 109.5 . . ?
H21A C21 H21C 109.5 . . ?
H21B C21 H21C 109.5 . . ?
C23 C22 C27 118.21(14) . . ?
C23 C22 C10 122.58(15) . . ?
C27 C22 C10 119.00(15) . . ?
C24 C23 C22 121.09(17) . . ?
C24 C23 H23 119.5 . . ?
C22 C23 H23 119.5 . . ?
C25 C24 C23 120.23(16) . . ?
C25 C24 H24 119.9 . . ?
C23 C24 H24 119.9 . . ?
C24 C25 C26 119.50(15) . . ?
C24 C25 H25 120.3 . . ?
C26 C25 H25 120.3 . . ?
C25 C26 C27 120.69(17) . . ?
C25 C26 H26 119.7 . . ?
C27 C26 H26 119.7 . . ?
C26 C27 C22 120.20(16) . . ?
C26 C27 C28 120.39(16) . . ?
C22 C27 C28 119.38(14) . . ?
N7 C28 C27 109.57(14) . . ?
N7 C28 H28A 109.8 . . ?
C27 C28 H28A 109.8 . . ?
N7 C28 H28B 109.8 . . ?
C27 C28 H28B 109.8 . . ?
H28A C28 H28B 108.2 . . ?

loop_
_geom_bond_atom_site_label_1
_geom_bond_atom_site_label_2
_geom_bond_distance
_geom_bond_site_symmetry_2
_geom_bond_publ_flag
C1 C2 1.384(2) . ?
C1 C6 1.391(2) . ?
C1 H1 0.9500 . ?
C2 C3 1.404(3) . ?
C2 H2 0.9500 . ?
C3 C4 1.380(3) . ?
C3 H3 0.9500 . ?
C4 C5 1.408(2) . ?
C4 H4 0.9500 . ?
C5 C6 1.414(2) . ?
C5 C9 1.424(2) . ?
C6 N7 1.380(2) . ?
N7 C8 1.385(2) . ?
N7 C28 1.457(2) . ?
C8 C9 1.377(2) . ?
C8 C10 1.480(2) . ?
C9 H9 0.9500 . ?
C10 C11 1.347(2) . ?
C10 C22 1.499(2) . ?
C11 C12 1.501(2) . ?
C11 C19 1.512(2) . ?
C12 C13 1.385(2) . ?
C12 C18 1.391(3) . ?
C13 C14 1.391(2) . ?
C13 H13 0.9500 . ?
C14 C15 1.386(3) . ?
C14 H14 0.9500 . ?
C15 C17 1.388(3) . ?
C15 C16 1.505(2) . ?
C16 H16A 0.9800 . ?
C16 H16B 0.9800 . ?
C16 H16C 0.9800 . ?
C17 C18 1.390(2) . ?
C17 H17 0.9500 . ?
C18 H18 0.9500 . ?
C19 C20 1.533(3) . ?
C19 H19A 0.9900 . ?
C19 H19B 0.9900 . ?
C20 C21 1.520(2) . ?
C20 H20A 0.9900 . ?
C20 H20B 0.9900 . ?
C21 H21A 0.9800 . ?
C21 H21B 0.9800 . ?
C21 H21C 0.9800 . ?
C22 C23 1.400(2) . ?
C22 C27 1.403(2) . ?
C23 C24 1.392(2) . ?
C23 H23 0.9500 . ?
C24 C25 1.383(3) . ?
C24 H24 0.9500 . ?
C25 C26 1.389(3) . ?
C25 H25 0.9500 . ?
C26 C27 1.396(2) . ?
C26 H26 0.9500 . ?
C27 C28 1.509(2) . ?
C28 H28A 0.9900 . ?
C28 H28B 0.9900 . ?

loop_
_cod_related_entry_id
_cod_related_entry_database
_cod_related_entry_code
1 ChemSpider 30653316
